data_7010557
loop_
_publ_author_name
'Shin, Jun Ho'
'Savage, William'
'Murphy, Vincent J.'
'Bonanno, Jeffrey B.'
'Churchill, David G.'
'Parkin, Gerard'

_publ_section_title
;
 The syntheses, structures and reactivity of
 bis(tert-butylcyclopentadienyl)molybdenum derivatives: nitrogen
 alkylation of an \h2-acetonitrile ligand and influence of the
 chalcogen on the barrier to inversion of chalcogenoether adducts
;
_journal_issue 11
_journal_name_full 'Journal of the Chemical Society, Dalton Transactions'
_journal_page_first 1732
_journal_paper_doi 10.1039/b100372k
_journal_year 2001
_chemical_formula_sum 'C24 H36 Cl6 I Mo N'
_chemical_formula_weight 774.08
_chemical_name_systematic
; 
? 
;
_space_group_IT_number 14
_symmetry_cell_setting monoclinic
_symmetry_space_group_name_Hall '-P 2yn'
_symmetry_space_group_name_H-M 'P 1 21/n 1'
_atom_sites_solution_hydrogens geom
_atom_sites_solution_primary direct
_atom_sites_solution_secondary difmap
_audit_creation_method SHELXL
_cell_angle_alpha 90.00
_cell_angle_beta 92.110(10)
_cell_angle_gamma 90.00
_cell_formula_units_Z 4
_cell_length_a 8.9300(10)
_cell_length_b 20.396(2)
_cell_length_c 18.2470(10)
_cell_measurement_reflns_used 33
_cell_measurement_temperature 298(2)
_cell_measurement_theta_max 15.04
_cell_measurement_theta_min 4.60
_cell_volume 3321.2(5)
_computing_cell_refinement 'Siemens XSCANS'
_computing_data_collection 'Siemens XSCANS'
_computing_data_reduction 'Siemens SHELXTL'
_computing_molecular_graphics 'Siemens SHELXTL'
_computing_publication_material 'Siemens SHELXTL'
_computing_structure_refinement 'SHELXL-93 (Sheldrick, 1993)'
_computing_structure_solution 'SHELXS-86 (Sheldrick, 1990)'
_diffrn_ambient_temperature 298(2)
_diffrn_measurement_device 'Siemens P4'
_diffrn_measurement_method '\w scans'
_diffrn_radiation_monochromator graphite
_diffrn_radiation_source 'fine-focus sealed tube'
_diffrn_radiation_type MoK\a
_diffrn_radiation_wavelength 0.71073
_diffrn_reflns_av_R_equivalents 0.0858
_diffrn_reflns_av_sigmaI/netI 0.0554
_diffrn_reflns_limit_h_max 9
_diffrn_reflns_limit_h_min -2
_diffrn_reflns_limit_k_max 21
_diffrn_reflns_limit_k_min -5
_diffrn_reflns_limit_l_max 19
_diffrn_reflns_limit_l_min -19
_diffrn_reflns_number 5695
_diffrn_reflns_theta_max 22.50
_diffrn_reflns_theta_min 2.00
_diffrn_standards_decay_% 4.36
_diffrn_standards_interval_count 97
_diffrn_standards_number 3
_exptl_absorpt_coefficient_mu 1.821
_exptl_absorpt_correction_T_max 0.3657
_exptl_absorpt_correction_T_min 0.2048
_exptl_absorpt_correction_type empirical
_exptl_crystal_colour Orange
_exptl_crystal_density_diffrn 1.548
_exptl_crystal_F_000 1536
_refine_diff_density_max 0.813
_refine_diff_density_min -0.757
_refine_diff_density_rms 0.092
_refine_ls_extinction_coef 0.0021(3)
_refine_ls_extinction_expression Fc^*^=kFc[1+0.001xFc^2^\l^3^/sin(2\q)]^-1/4^
_refine_ls_extinction_method SHELXL
_refine_ls_goodness_of_fit_all 1.036
_refine_ls_goodness_of_fit_obs 1.061
_refine_ls_matrix_type full
_refine_ls_number_parameters 299
_refine_ls_number_reflns 4309
_refine_ls_number_restraints 0
_refine_ls_restrained_S_all 1.275
_refine_ls_restrained_S_obs 1.061
_refine_ls_R_factor_all 0.0776
_refine_ls_R_factor_obs 0.0506
_refine_ls_shift/esd_max 0.000
_refine_ls_shift/esd_mean 0.000
_refine_ls_structure_factor_coef Fsqd
_refine_ls_weighting_details 'w=1/[\s^2^(Fo^2^)+(0.0779P)^2^+8.1225P] where P=(Fo^2^+2Fc^2^)/3'
_refine_ls_weighting_scheme calc
_refine_ls_wR_factor_all 0.1752
_refine_ls_wR_factor_obs 0.1287
_reflns_number_observed 3369
_reflns_number_total 4316
_reflns_observed_criterion >2sigma(I)
_cod_data_source_file b100372k.txt
_cod_data_source_block jun10
_cod_depositor_comments
;
The following automatic conversions were performed:
'_symmetry_cell_setting' value 'Monoclinic' changed to 'monoclinic'
according to '/home/saulius/struct/CIF-dictionaries/cif_core.dic'
dictionary named 'cif_core.dic' version 2.4.1 from 2010-06-29.

Automatic conversion script
Id: cif_fix_enum 1527 2010-12-29 10:47:43Z saulius 

The following automatic conversions were performed:

'_refine_ls_weighting_scheme' value 'calc
w=1/[\s^2^(Fo^2^)+(0.0779P)^2^+8.1225P] where P=(Fo^2^+2Fc^2^)/3' was
changed to 'calc'. New tag '_refine_ls_weighting_details' was
created. The value of the new tag was set to
'w=1/[\s^2^(Fo^2^)+(0.0779P)^2^+8.1225P] where P=(Fo^2^+2Fc^2^)/3'.

Automatic conversion script
Id: cif_fix_values 3143 2015-03-26 13:38:13Z robertas 
;
_cod_original_sg_symbol_H-M P2(1)/n
_cod_database_code 7010557

loop_
_symmetry_equiv_pos_as_xyz
'x, y, z'
'-x+1/2, y+1/2, -z+1/2'
'-x, -y, -z'
'x-1/2, -y-1/2, z-1/2'

loop_
_atom_site_aniso_label
_atom_site_aniso_U_11
_atom_site_aniso_U_22
_atom_site_aniso_U_33
_atom_site_aniso_U_23
_atom_site_aniso_U_13
_atom_site_aniso_U_12
Mo 0.0452(4) 0.0648(4) 0.0427(4) 0.0021(3) 0.0022(3) 0.0072(3)
I 0.0898(5) 0.0741(4) 0.0533(4) -0.0001(3) -0.0096(3) 0.0078(3)
C1 0.141(12) 0.250(18) 0.055(6) 0.052(9) 0.013(7) 0.006(11)
C2 0.067(6) 0.108(7) 0.049(5) 0.004(5) 0.002(4) 0.005(6)
C3 0.147(13) 0.236(20) 0.110(12) -0.100(14) -0.011(10) 0.003(13)
C4 0.849(99) 0.210(27) 0.195(26) -0.033(22) 0.110(39) -0.174(41)
N 0.079(6) 0.139(8) 0.059(5) -0.026(5) 0.002(4) 0.015(6)
C11 0.039(4) 0.079(5) 0.065(5) -0.002(4) 0.008(4) 0.005(4)
C12 0.049(5) 0.095(7) 0.072(6) -0.001(5) 0.017(4) 0.010(5)
C13 0.053(5) 0.080(6) 0.088(7) -0.014(5) -0.002(4) 0.024(4)
C14 0.051(5) 0.076(6) 0.074(6) 0.012(5) -0.001(4) 0.014(4)
C15 0.044(4) 0.084(6) 0.061(5) 0.000(4) -0.008(4) 0.007(4)
C21 0.041(4) 0.074(5) 0.052(4) 0.005(4) 0.002(3) -0.001(4)
C22 0.042(4) 0.089(6) 0.057(5) 0.005(4) -0.003(3) 0.000(4)
C23 0.043(4) 0.089(6) 0.063(5) 0.013(4) -0.002(4) 0.019(4)
C24 0.047(5) 0.067(5) 0.072(6) 0.002(4) 0.012(4) 0.014(4)
C25 0.041(4) 0.082(5) 0.054(5) -0.006(4) 0.003(4) 0.006(4)
C31 0.052(5) 0.072(6) 0.119(8) 0.003(5) 0.019(5) -0.007(4)
C32 0.061(7) 0.121(10) 0.317(22) -0.061(12) 0.019(10) -0.021(7)
C33 0.106(9) 0.102(8) 0.156(11) -0.053(8) 0.040(8) -0.015(7)
C34 0.148(12) 0.089(8) 0.189(15) 0.021(9) 0.030(11) -0.024(8)
C41 0.054(5) 0.087(6) 0.076(6) 0.017(5) -0.008(4) -0.014(4)
C42 0.068(7) 0.170(12) 0.138(10) 0.058(9) 0.011(7) -0.017(7)
C43 0.146(11) 0.093(8) 0.123(10) 0.011(7) 0.010(8) -0.030(8)
C44 0.105(8) 0.128(9) 0.097(8) 0.057(7) -0.024(6) -0.026(7)
C51 0.106(8) 0.065(6) 0.116(8) -0.006(5) -0.021(7) 0.010(5)
Cl11 0.143(3) 0.134(3) 0.220(5) 0.044(3) -0.029(3) -0.023(3)
Cl12 0.191(4) 0.194(4) 0.128(3) 0.007(3) 0.024(3) 0.068(3)
Cl13 0.239(5) 0.139(3) 0.167(4) -0.015(3) -0.109(4) 0.016(3)
C61 0.108(9) 0.093(7) 0.120(9) 0.014(6) 0.029(7) 0.001(6)
Cl21 0.293(7) 0.199(5) 0.151(4) -0.022(4) 0.103(4) -0.034(5)
Cl22 0.213(5) 0.139(3) 0.262(6) 0.019(3) 0.145(4) -0.010(3)
Cl23 0.161(4) 0.182(4) 0.254(6) -0.043(4) -0.043(4) 0.027(3)

loop_
_atom_site_label
_atom_site_type_symbol
_atom_site_fract_x
_atom_site_fract_y
_atom_site_fract_z
_atom_site_U_iso_or_equiv
_atom_site_thermal_displace_type
_atom_site_occupancy
_atom_site_calc_flag
_atom_site_refinement_flags
_atom_site_disorder_group
Mo Mo 0.19813(7) 0.30032(3) 0.69056(3) 0.0509(3) Uani 1 d . .
I I 0.16702(7) 0.24470(3) 0.38592(3) 0.0727(3) Uani 1 d . .
C1 C 0.1773(16) 0.2417(8) 0.8715(6) 0.149(6) Uani 1 d . .
H1A H 0.1460(16) 0.1987(8) 0.8558(6) 0.223 Uiso 1 calc R .
H1B H 0.1022(16) 0.2606(8) 0.9013(6) 0.223 Uiso 1 calc R .
H1C H 0.2701(16) 0.2385(8) 0.8995(6) 0.223 Uiso 1 calc R .
C2 C 0.1990(11) 0.2849(6) 0.8047(5) 0.075(2) Uani 1 d . .
C3 C 0.2830(19) 0.3972(10) 0.8457(9) 0.165(8) Uani 1 d . .
H3A H 0.1937(19) 0.4100(10) 0.8709(9) 0.198 Uiso 1 calc R .
H3B H 0.3513(19) 0.3790(10) 0.8829(9) 0.198 Uiso 1 calc R .
C4 C 0.3353(48) 0.4438(13) 0.8280(16) 0.416(34) Uani 1 d . .
H4A H 0.3534(48) 0.4716(13) 0.8699(16) 0.624 Uiso 1 calc R .
H4B H 0.2692(48) 0.4657(13) 0.7933(16) 0.624 Uiso 1 calc R .
H4C H 0.4285(48) 0.4344(13) 0.8056(16) 0.624 Uiso 1 calc R .
N N 0.2358(10) 0.3398(5) 0.7967(4) 0.092(3) Uani 1 d . .
C11 C -0.0307(8) 0.2566(4) 0.6508(5) 0.061(2) Uani 1 d . .
C12 C -0.0588(9) 0.2967(5) 0.7127(5) 0.072(2) Uani 1 d . .
H12A H -0.1023(9) 0.2815(5) 0.7582(5) 0.086 Uiso 1 calc R .
C13 C -0.0226(9) 0.3613(5) 0.6971(5) 0.074(2) Uani 1 d . .
H13A H -0.0375(9) 0.3988(5) 0.7296(5) 0.088 Uiso 1 calc R .
C14 C 0.0305(9) 0.3648(4) 0.6254(5) 0.067(2) Uani 1 d . .
H14A H 0.0536(9) 0.4048(4) 0.5983(5) 0.081 Uiso 1 calc R .
C15 C 0.0228(8) 0.3007(4) 0.5968(5) 0.063(2) Uani 1 d . .
H15A H 0.0419(8) 0.2889(4) 0.5460(5) 0.076 Uiso 1 calc R .
C21 C 0.4102(8) 0.3260(4) 0.6244(4) 0.056(2) Uani 1 d . .
C22 C 0.4607(8) 0.3069(4) 0.6969(4) 0.062(2) Uani 1 d . .
H22A H 0.5198(8) 0.3345(4) 0.7312(4) 0.075 Uiso 1 calc R .
C23 C 0.4194(9) 0.2428(4) 0.7094(5) 0.065(2) Uani 1 d . .
H23A H 0.4467(9) 0.2175(4) 0.7536(5) 0.078 Uiso 1 calc R .
C24 C 0.3436(8) 0.2176(4) 0.6472(5) 0.062(2) Uani 1 d . .
H24A H 0.3133(8) 0.1720(4) 0.6389(5) 0.074 Uiso 1 calc R .
C25 C 0.3370(8) 0.2697(4) 0.5948(4) 0.059(2) Uani 1 d . .
H25A H 0.2987(8) 0.2654(4) 0.5440(4) 0.071 Uiso 1 calc R .
C31 C -0.0850(9) 0.1868(4) 0.6390(6) 0.081(3) Uani 1 d . .
C32 C -0.2529(12) 0.1883(6) 0.6289(10) 0.166(7) Uani 1 d . .
H32A H -0.2898(12) 0.1445(6) 0.6213(10) 0.249 Uiso 1 calc R .
H32B H -0.2803(12) 0.2148(6) 0.5870(10) 0.249 Uiso 1 calc R .
H32C H -0.2957(12) 0.2065(6) 0.6718(10) 0.249 Uiso 1 calc R .
C33 C -0.0189(13) 0.1557(5) 0.5718(7) 0.121(4) Uani 1 d . .
H33A H 0.0883(13) 0.1545(5) 0.5779(7) 0.181 Uiso 1 calc R .
H33B H -0.0466(13) 0.1811(5) 0.5292(7) 0.181 Uiso 1 calc R .
H33C H -0.0565(13) 0.1119(5) 0.5660(7) 0.181 Uiso 1 calc R .
C34 C -0.0395(16) 0.1456(6) 0.7093(8) 0.141(5) Uani 1 d . .
H34A H 0.0677(16) 0.1447(6) 0.7156(8) 0.212 Uiso 1 calc R .
H34B H -0.0764(16) 0.1016(6) 0.7036(8) 0.212 Uiso 1 calc R .
H34C H -0.0819(16) 0.1653(6) 0.7516(8) 0.212 Uiso 1 calc R .
C41 C 0.4572(9) 0.3876(4) 0.5855(5) 0.073(2) Uani 1 d . .
C42 C 0.6205(11) 0.3765(7) 0.5646(7) 0.125(5) Uani 1 d . .
H42A H 0.6259(11) 0.3386(7) 0.5335(7) 0.188 Uiso 1 calc R .
H42B H 0.6819(11) 0.3696(7) 0.6082(7) 0.188 Uiso 1 calc R .
H42C H 0.6558(11) 0.4143(7) 0.5390(7) 0.188 Uiso 1 calc R .
C43 C 0.4463(15) 0.4471(6) 0.6345(7) 0.121(4) Uani 1 d . .
H43A H 0.4768(15) 0.4854(6) 0.6083(7) 0.181 Uiso 1 calc R .
H43B H 0.5106(15) 0.4413(6) 0.6773(7) 0.181 Uiso 1 calc R .
H43C H 0.3447(15) 0.4523(6) 0.6489(7) 0.181 Uiso 1 calc R .
C44 C 0.3597(12) 0.3984(6) 0.5152(6) 0.111(4) Uani 1 d . .
H44A H 0.3666(12) 0.3606(6) 0.4841(6) 0.166 Uiso 1 calc R .
H44B H 0.3946(12) 0.4364(6) 0.4899(6) 0.166 Uiso 1 calc R .
H44C H 0.2574(12) 0.4048(6) 0.5278(6) 0.166 Uiso 1 calc R .
C51 C 0.0286(12) 0.4181(5) 0.3503(6) 0.096(3) Uani 1 d . .
H51A H 0.0609(12) 0.3722(5) 0.3522(6) 0.115 Uiso 1 calc R .
Cl11 Cl 0.1832(5) 0.4677(2) 0.3430(3) 0.166(2) Uani 1 d . .
Cl12 Cl -0.0586(6) 0.4375(2) 0.4302(2) 0.171(2) Uani 1 d . .
Cl13 Cl -0.0900(6) 0.4295(2) 0.2743(3) 0.184(2) Uani 1 d . .
C61 C 0.2955(13) 0.0746(5) 0.4370(7) 0.106(3) Uani 1 d . .
H61A H 0.2392(13) 0.1143(5) 0.4232(7) 0.128 Uiso 1 calc R .
Cl21 Cl 0.3480(7) 0.0363(3) 0.3599(3) 0.212(3) Uani 1 d . .
Cl22 Cl 0.1825(6) 0.0237(2) 0.4830(3) 0.201(2) Uani 1 d . .
Cl23 Cl 0.4490(6) 0.0967(3) 0.4920(3) 0.200(2) Uani 1 d . .

loop_
_atom_type_symbol
_atom_type_description
_atom_type_scat_dispersion_real
_atom_type_scat_dispersion_imag
_atom_type_scat_source
C C 0.0033 0.0016 'International Tables Vol C Tables 4.2.6.8 and 6.1.1.4'
H H 0.0000 0.0000 'International Tables Vol C Tables 4.2.6.8 and 6.1.1.4'
N N 0.0061 0.0033 'International Tables Vol C Tables 4.2.6.8 and 6.1.1.4'
Cl Cl 0.1484 0.1585 'International Tables Vol C Tables 4.2.6.8 and 6.1.1.4'
Mo Mo -1.6832 0.6857 'International Tables Vol C Tables 4.2.6.8 and 6.1.1.4'
I I -0.4742 1.8119 'International Tables Vol C Tables 4.2.6.8 and 6.1.1.4'

loop_
_geom_angle_atom_site_label_1
_geom_angle_atom_site_label_2
_geom_angle_atom_site_label_3
_geom_angle
_geom_angle_site_symmetry_1
_geom_angle_site_symmetry_3
_geom_angle_publ_flag
C2 Mo N 32.4(3) . . ?
C2 Mo C25 137.6(3) . . ?
N Mo C25 137.6(3) . . ?
C2 Mo C15 136.2(3) . . ?
N Mo C15 140.3(3) . . ?
C25 Mo C15 78.6(3) . . ?
C2 Mo C24 104.5(4) . . ?
N Mo C24 121.7(3) . . ?
C25 Mo C24 36.6(3) . . ?
C15 Mo C24 97.3(3) . . ?
C2 Mo C14 125.3(3) . . ?
N Mo C14 109.6(3) . . ?
C25 Mo C14 97.1(3) . . ?
C15 Mo C14 35.9(3) . . ?
C24 Mo C14 127.7(3) . . ?
C2 Mo C23 78.8(3) . . ?
N Mo C23 87.2(3) . . ?
C25 Mo C23 59.1(3) . . ?
C15 Mo C23 132.4(3) . . ?
C24 Mo C23 35.4(3) . . ?
C14 Mo C23 155.0(3) . . ?
C2 Mo C11 102.9(4) . . ?
N Mo C11 122.8(3) . . ?
C25 Mo C11 98.8(3) . . ?
C15 Mo C11 36.2(3) . . ?
C24 Mo C11 96.5(3) . . ?
C14 Mo C11 60.5(3) . . ?
C23 Mo C11 126.1(3) . . ?
C2 Mo C13 90.1(4) . . ?
N Mo C13 81.7(3) . . ?
C25 Mo C13 132.2(3) . . ?
C15 Mo C13 58.6(3) . . ?
C24 Mo C13 154.2(3) . . ?
C14 Mo C13 35.5(3) . . ?
C23 Mo C13 168.4(3) . . ?
C11 Mo C13 59.1(3) . . ?
C2 Mo C21 124.7(3) . . ?
N Mo C21 106.4(3) . . ?
C25 Mo C21 35.8(3) . . ?
C15 Mo C21 99.1(3) . . ?
C24 Mo C21 60.4(3) . . ?
C14 Mo C21 97.4(3) . . ?
C23 Mo C21 59.2(3) . . ?
C11 Mo C21 130.1(3) . . ?
C13 Mo C21 127.4(3) . . ?
C2 Mo C12 78.1(3) . . ?
N Mo C12 88.7(3) . . ?
C25 Mo C12 133.7(3) . . ?
C15 Mo C12 58.6(3) . . ?
C24 Mo C12 127.4(3) . . ?
C14 Mo C12 58.9(3) . . ?
C23 Mo C12 142.6(3) . . ?
C11 Mo C12 35.5(3) . . ?
C13 Mo C12 34.5(3) . . ?
C21 Mo C12 155.6(3) . . ?
C2 Mo C22 89.6(3) . . ?
N Mo C22 78.9(3) . . ?
C25 Mo C22 58.7(3) . . ?
C15 Mo C22 134.0(3) . . ?
C24 Mo C22 58.7(3) . . ?
C14 Mo C22 128.7(3) . . ?
C23 Mo C22 34.5(3) . . ?
C11 Mo C22 154.7(3) . . ?
C13 Mo C22 144.1(3) . . ?
C21 Mo C22 35.6(3) . . ?
C12 Mo C22 167.2(3) . . ?
N C2 C1 133.9(11) . . ?
N C2 Mo 74.2(6) . . ?
C1 C2 Mo 151.9(9) . . ?
C4 C3 N 126.6(23) . . ?
C2 N C3 137.0(12) . . ?
C2 N Mo 73.4(6) . . ?
C3 N Mo 149.6(10) . . ?
C12 C11 C15 104.9(7) . . ?
C12 C11 C31 126.0(8) . . ?
C15 C11 C31 127.3(8) . . ?
C12 C11 Mo 73.1(5) . . ?
C15 C11 Mo 70.2(4) . . ?
C31 C11 Mo 132.7(6) . . ?
C13 C12 C11 109.5(8) . . ?
C13 C12 Mo 72.4(5) . . ?
C11 C12 Mo 71.3(4) . . ?
C12 C13 C14 109.1(8) . . ?
C12 C13 Mo 73.1(5) . . ?
C14 C13 Mo 70.5(4) . . ?
C15 C14 C13 106.5(8) . . ?
C15 C14 Mo 71.5(4) . . ?
C13 C14 Mo 74.0(5) . . ?
C14 C15 C11 110.0(7) . . ?
C14 C15 Mo 72.7(5) . . ?
C11 C15 Mo 73.6(5) . . ?
C25 C21 C22 104.9(7) . . ?
C25 C21 C41 128.8(7) . . ?
C22 C21 C41 125.1(7) . . ?
C25 C21 Mo 69.2(4) . . ?
C22 C21 Mo 72.4(4) . . ?
C41 C21 Mo 132.2(6) . . ?
C23 C22 C21 109.4(7) . . ?
C23 C22 Mo 71.4(4) . . ?
C21 C22 Mo 72.0(4) . . ?
C22 C23 C24 109.7(7) . . ?
C22 C23 Mo 74.1(4) . . ?
C24 C23 Mo 71.3(4) . . ?
C23 C24 C25 106.1(7) . . ?
C23 C24 Mo 73.3(4) . . ?
C25 C24 Mo 70.9(4) . . ?
C21 C25 C24 109.9(7) . . ?
C21 C25 Mo 75.0(4) . . ?
C24 C25 Mo 72.5(4) . . ?
C32 C31 C11 108.0(8) . . ?
C32 C31 C33 109.0(10) . . ?
C11 C31 C33 112.0(7) . . ?
C32 C31 C34 109.7(10) . . ?
C11 C31 C34 108.3(9) . . ?
C33 C31 C34 109.8(9) . . ?
C43 C41 C21 111.4(7) . . ?
C43 C41 C44 109.4(9) . . ?
C21 C41 C44 110.6(7) . . ?
C43 C41 C42 110.3(9) . . ?
C21 C41 C42 106.0(8) . . ?
C44 C41 C42 109.0(9) . . ?
Cl11 C51 Cl12 108.6(6) . . ?
Cl11 C51 Cl13 109.2(6) . . ?
Cl12 C51 Cl13 111.4(6) . . ?
Cl21 C61 Cl22 108.6(7) . . ?
Cl21 C61 Cl23 111.4(7) . . ?
Cl22 C61 Cl23 110.2(7) . . ?

loop_
_geom_bond_atom_site_label_1
_geom_bond_atom_site_label_2
_geom_bond_distance
_geom_bond_site_symmetry_2
_geom_bond_publ_flag
Mo C2 2.105(9) . ?
Mo N 2.113(8) . ?
Mo C25 2.267(7) . ?
Mo C15 2.276(8) . ?
Mo C24 2.287(7) . ?
Mo C14 2.292(8) . ?
Mo C23 2.313(7) . ?
Mo C11 2.322(8) . ?
Mo C13 2.337(8) . ?
Mo C21 2.342(7) . ?
Mo C12 2.345(8) . ?
Mo C22 2.347(7) . ?
C1 C2 1.523(14) . ?
C2 N 1.177(12) . ?
C3 C4 1.11(3) . ?
C3 N 1.52(2) . ?
C11 C12 1.424(11) . ?
C11 C15 1.430(11) . ?
C11 C31 1.517(12) . ?
C12 C13 1.389(12) . ?
C13 C14 1.410(12) . ?
C14 C15 1.407(11) . ?
C21 C25 1.418(11) . ?
C21 C22 1.435(10) . ?
C21 C41 1.510(11) . ?
C22 C23 1.381(11) . ?
C23 C24 1.397(11) . ?
C24 C25 1.429(11) . ?
C31 C32 1.504(13) . ?
C31 C33 1.518(13) . ?
C31 C34 1.57(2) . ?
C41 C43 1.512(14) . ?
C41 C44 1.539(12) . ?
C41 C42 1.538(13) . ?
C51 Cl11 1.720(11) . ?
C51 Cl12 1.724(12) . ?
C51 Cl13 1.728(11) . ?
C61 Cl21 1.690(12) . ?
C61 Cl22 1.692(11) . ?
C61 Cl23 1.729(13) . ?
